data_4120035
loop_
_publ_author_name
'Alexander A. Dippold'
'Thomas M. Klap\"otke'

_publ_contact_author_address
;
Department Chemie
Ludwig-Maximilians Universit\"at
Butenandtstra\&se 5-13 (Haus D)
D-81377 M\"unchen
Bundesrepublik Deutschland
;
_publ_contact_author_email tmk@cup.uni-muenchen.de
_publ_contact_author_fax +49-89-2180-77491
_publ_contact_author_name 'Thomas M. Klapo\"tke'
_publ_contact_author_phone +49-89-2180-77492
_publ_section_title
;
 A Study of Dinitro-bis-1,2,4-triazole-1,1'-diol and Derivatives: Design
 of High-Performance Insensitive Energetic Materials by the Introduction
 of N-Oxides
;
_journal_name_full 'Journal of the American Chemical Society'
_journal_page_first 9931
_journal_page_last 9938
_journal_paper_doi 10.1021/ja404164j
_journal_volume 135
_journal_year 2013
_chemical_formula_moiety 'C4 N8 O6, 2(H5 N2)'
_chemical_formula_sum 'C4 H10 N12 O6'
_chemical_formula_weight 322.199
_chemical_name_common (N2H5)2-DNBTO
_chemical_name_systematic 'dihydrazinium 3,3-dinitro-5,5-bis-1,2,4-triazole-1,1-diolate'
_space_group_IT_number 2
_symmetry_cell_setting triclinic
_symmetry_space_group_name_Hall '-P 1'
_symmetry_space_group_name_H-M 'P -1'
_atom_sites_solution_hydrogens geom
_atom_sites_solution_primary direct
_atom_sites_solution_secondary difmap
_audit_author_name 'Alexander Dippold'
_audit_creation_date
;
'Thu Sep 08 18:40:24 2011'
;
_audit_creation_method SHELXL-97
_cell_angle_alpha 70.73(2)
_cell_angle_beta 89.210(17)
_cell_angle_gamma 85.998(18)
_cell_formula_units_Z 1
_cell_length_a 3.7353(8)
_cell_length_b 8.0154(18)
_cell_length_c 10.311(2)
_cell_measurement_reflns_used 404
_cell_measurement_temperature 173(2)
_cell_measurement_theta_max 33.4315
_cell_measurement_theta_min 4.1590
_cell_volume 290.69(11)
_computing_cell_refinement
;
CrysAlisPro, Agilent Technologies,
Version 1.171.35.11 (release 16-05-2011 CrysAlis171 .NET)
(compiled May 16 2011,17:55:39)
;
_computing_data_collection
;
CrysAlisPro, Agilent Technologies,
Version 1.171.35.11 (release 16-05-2011 CrysAlis171 .NET)
(compiled May 16 2011,17:55:39)
;
_computing_data_reduction
;
CrysAlisPro, Agilent Technologies,
Version 1.171.35.11 (release 16-05-2011 CrysAlis171 .NET)
(compiled May 16 2011,17:55:39)
;
_computing_molecular_graphics
;
'ORTEP (M. N. Burnett, C. K. Johnson, ORTEP-III: Oak Ridge Thermal Ellipsoid
;
_computing_publication_material 'PLATON (A. L. Spek, Acta Crystallogr, Sect. A, 1990, 46, C34, 1995 version).'
_computing_structure_refinement 'SHELXL-97 (Sheldrick, 1997)'
_computing_structure_solution SIR-97
_diffrn_ambient_temperature 173(2)
_diffrn_detector_area_resol_mean 15.9809
_diffrn_measured_fraction_theta_full 0.986
_diffrn_measured_fraction_theta_max 0.986
_diffrn_measurement_details
;
  1 omega   -1.00  103.00   1.0000   40.0000
omega____ theta____ kappa____ phi______ frames
    -       32.0000   79.0000    0.0000 104

  2 omega   -1.00  103.00   1.0000   40.0000
omega____ theta____ kappa____ phi______ frames
    -       32.0000   79.0000  120.0000 104

  3 omega  -65.00   39.00   1.0000   40.0000
omega____ theta____ kappa____ phi______ frames
    -      -32.0000   80.0000  250.0000 104

;
_diffrn_measurement_device 'CCD camera on \k-goniostat'
_diffrn_measurement_device_type KappaCCD
_diffrn_measurement_method omega-scan
_diffrn_orient_matrix_UB_11 0.0262655000
_diffrn_orient_matrix_UB_12 0.0841922000
_diffrn_orient_matrix_UB_13 -0.0489954000
_diffrn_orient_matrix_UB_21 0.1865929000
_diffrn_orient_matrix_UB_22 -0.0234798000
_diffrn_orient_matrix_UB_23 -0.0001946000
_diffrn_orient_matrix_UB_31 -0.0270509000
_diffrn_orient_matrix_UB_32 -0.0345032000
_diffrn_orient_matrix_UB_33 -0.0539504000
_diffrn_radiation_collimation 0.5
_diffrn_radiation_monochromator graphite
_diffrn_radiation_source 'fine-focus sealed tube'
_diffrn_radiation_type 'Mo K\a'
_diffrn_radiation_wavelength 0.71073
_diffrn_reflns_av_R_equivalents 0.0222
_diffrn_reflns_av_sigmaI/netI 0.0569
_diffrn_reflns_limit_h_max 3
_diffrn_reflns_limit_h_min -4
_diffrn_reflns_limit_k_max 10
_diffrn_reflns_limit_k_min -9
_diffrn_reflns_limit_l_max 12
_diffrn_reflns_limit_l_min -12
_diffrn_reflns_number 1577
_diffrn_reflns_theta_full 26.50
_diffrn_reflns_theta_max 26.50
_diffrn_reflns_theta_min 4.17
_diffrn_source_current 40
_diffrn_source_type 'Spellman generator'
_diffrn_source_voltage 50
_exptl_absorpt_coefficient_mu 0.166
_exptl_absorpt_correction_T_max 1.00000
_exptl_absorpt_correction_T_min 0.71489
_exptl_absorpt_correction_type multi-scan
_exptl_absorpt_process_details
;
CrysAlisPro, Agilent Technologies,
Version 1.171.35.11 (release 16-05-2011 CrysAlis171 .NET)
(compiled May 16 2011,17:55:39)
empirical absorption correction using spherical harmonics,
 implemented in SCALE3 ABSPACK scaling algorithm.
;
_exptl_crystal_colour yellow
_exptl_crystal_density_diffrn 1.8406(7)
_exptl_crystal_description needle
_exptl_crystal_F_000 166
_exptl_crystal_size_max 0.41
_exptl_crystal_size_mid 0.03
_exptl_crystal_size_min 0.01
_refine_diff_density_max 0.340
_refine_diff_density_min -0.250
_refine_diff_density_rms 0.065
_refine_ls_extinction_method none
_refine_ls_goodness_of_fit_ref 1.041
_refine_ls_hydrogen_treatment mixed
_refine_ls_matrix_type full
_refine_ls_number_parameters 115
_refine_ls_number_reflns 1189
_refine_ls_number_restraints 0
_refine_ls_restrained_S_all 1.041
_refine_ls_R_factor_all 0.0765
_refine_ls_R_factor_gt 0.0480
_refine_ls_shift/su_max 0.000
_refine_ls_shift/su_mean 0.000
_refine_ls_structure_factor_coef Fsqd
_refine_ls_weighting_details 'calc w=1/[\s^2^(Fo^2^)+(0.0578P)^2^+0.0000P] where P=(Fo^2^+2Fc^2^)/3'
_refine_ls_weighting_scheme calc
_refine_ls_wR_factor_gt 0.1058
_refine_ls_wR_factor_ref 0.1210
_reflns_number_gt 853
_reflns_number_total 1189
_reflns_threshold_expression >2\s(I)
_cod_data_source_file ja404164j_si_004.cif
_cod_data_source_block manuscript
_cod_database_code 4120035

loop_
_symmetry_equiv_pos_as_xyz
'x, y, z'
'-x, -y, -z'

loop_
_atom_site_label
_atom_site_type_symbol
_atom_site_fract_x
_atom_site_fract_y
_atom_site_fract_z
_atom_site_U_iso_or_equiv
_atom_site_adp_type
_atom_site_occupancy
_atom_site_symmetry_multiplicity
_atom_site_calc_flag
O1 O 0.7519(5) 0.5743(3) 0.07376(18) 0.0299(5) Uani 1 1 d
O2 O 0.4948(6) 0.8180(2) 0.09014(19) 0.0356(6) Uani 1 1 d
O3 O 0.1786(5) 0.1815(2) 0.49553(19) 0.0306(5) Uani 1 1 d
N1 N 0.2267(5) 0.3431(3) 0.4206(2) 0.0188(5) Uani 1 1 d
N2 N 0.4113(5) 0.3800(3) 0.30165(19) 0.0196(5) Uani 1 1 d
N3 N 0.2069(5) 0.6370(3) 0.33618(19) 0.0175(5) Uani 1 1 d
N4 N 0.5546(6) 0.6561(3) 0.1321(2) 0.0228(5) Uani 1 1 d
C1 C 0.1050(6) 0.4963(3) 0.4406(2) 0.0171(5) Uani 1 1 d
C2 C 0.3882(6) 0.5562(3) 0.2582(2) 0.0180(5) Uani 1 1 d
N5 N 0.2951(6) 0.0117(3) 0.2999(2) 0.0215(5) Uani 1 1 d
N6 N 0.0261(6) 0.0988(3) 0.1950(2) 0.0249(6) Uani 1 1 d
H5A H 0.267(8) 0.050(4) 0.373(3) 0.030 Uiso 1 1 d
H5B H 0.534(8) 0.037(4) 0.262(3) 0.030 Uiso 1 1 d
H5C H 0.264(8) -0.104(4) 0.325(3) 0.030 Uiso 1 1 d
H6A H 0.061(8) 0.207(4) 0.174(3) 0.030 Uiso 1 1 d
H6B H 0.068(8) 0.066(4) 0.131(3) 0.030 Uiso 1 1 d

loop_
_atom_site_aniso_label
_atom_site_aniso_U_11
_atom_site_aniso_U_22
_atom_site_aniso_U_33
_atom_site_aniso_U_23
_atom_site_aniso_U_13
_atom_site_aniso_U_12
O1 0.0337(11) 0.0302(11) 0.0281(10) -0.0138(9) 0.0150(8) 0.0007(9)
O2 0.0539(14) 0.0174(11) 0.0302(11) -0.0022(8) 0.0186(10) 0.0018(9)
O3 0.0409(12) 0.0188(10) 0.0296(10) -0.0053(8) 0.0087(8) -0.0008(9)
N1 0.0218(11) 0.0177(11) 0.0178(10) -0.0070(9) 0.0048(8) -0.0023(9)
N2 0.0223(11) 0.0203(11) 0.0168(10) -0.0074(9) 0.0065(8) -0.0006(9)
N3 0.0192(11) 0.0158(11) 0.0169(10) -0.0051(8) 0.0044(8) -0.0002(9)
N4 0.0244(12) 0.0248(13) 0.0202(11) -0.0091(10) 0.0060(9) -0.0020(10)
C1 0.0180(12) 0.0178(13) 0.0165(12) -0.0068(10) 0.0020(10) -0.0018(10)
C2 0.0192(13) 0.0184(13) 0.0170(12) -0.0069(10) 0.0046(10) -0.0011(10)
N5 0.0251(12) 0.0195(12) 0.0205(12) -0.0074(10) 0.0055(9) -0.0024(10)
N6 0.0330(13) 0.0222(13) 0.0214(12) -0.0099(10) 0.0041(10) -0.0007(11)

loop_
_atom_type_symbol
_atom_type_description
_atom_type_scat_dispersion_real
_atom_type_scat_dispersion_imag
_atom_type_scat_source
C C 0.0033 0.0016 'International Tables Vol C Tables 4.2.6.8 and 6.1.1.4'
H H 0.0000 0.0000 'International Tables Vol C Tables 4.2.6.8 and 6.1.1.4'
N N 0.0061 0.0033 'International Tables Vol C Tables 4.2.6.8 and 6.1.1.4'
O O 0.0106 0.0060 'International Tables Vol C Tables 4.2.6.8 and 6.1.1.4'

loop_
_geom_angle_atom_site_label_1
_geom_angle_atom_site_label_2
_geom_angle_atom_site_label_3
_geom_angle
_geom_angle_site_symmetry_3
O3 N1 N2 121.3(2) .
O3 N1 C1 128.9(2) .
N2 N1 C1 109.72(18) .
C2 N2 N1 101.40(19) .
C2 N3 C1 101.00(19) .
O2 N4 O1 123.9(2) .
O2 N4 C2 118.1(2) .
O1 N4 C2 117.9(2) .
N3 C1 N1 110.3(2) .
N3 C1 C1 125.9(3) 2_566
N1 C1 C1 123.8(3) 2_566
N2 C2 N3 117.6(2) .
N2 C2 N4 121.1(2) .
N3 C2 N4 121.3(2) .
N6 N5 H5A 110.9(19) .
N6 N5 H5B 109.6(17) .
H5A N5 H5B 109(2) .
N6 N5 H5C 106.5(18) .
H5A N5 H5C 110(3) .
H5B N5 H5C 111(3) .
N5 N6 H6A 104(2) .
N5 N6 H6B 108(2) .
H6A N6 H6B 110(3) .

loop_
_geom_bond_atom_site_label_1
_geom_bond_atom_site_label_2
_geom_bond_distance
_geom_bond_site_symmetry_2
O1 N4 1.231(3) .
O2 N4 1.230(3) .
O3 N1 1.294(3) .
N1 N2 1.354(3) .
N1 C1 1.358(3) .
N2 C2 1.330(3) .
N3 C2 1.339(3) .
N3 C1 1.350(3) .
N4 C2 1.442(3) .
C1 C1 1.462(5) 2_566
N5 N6 1.449(3) .
N5 H5A 0.90(3) .
N5 H5B 0.98(3) .
N5 H5C 0.89(3) .
N6 H6A 0.84(3) .
N6 H6B 0.79(3) .

loop_
_geom_torsion_atom_site_label_1
_geom_torsion_atom_site_label_2
_geom_torsion_atom_site_label_3
_geom_torsion_atom_site_label_4
_geom_torsion
_geom_torsion_site_symmetry_4
O3 N1 N2 C2 178.6(2) .
C1 N1 N2 C2 0.3(2) .
C2 N3 C1 N1 0.0(2) .
C2 N3 C1 C1 179.9(3) 2_566
O3 N1 C1 N3 -178.3(2) .
N2 N1 C1 N3 -0.2(3) .
O3 N1 C1 C1 1.8(4) 2_566
N2 N1 C1 C1 180.0(3) 2_566
N1 N2 C2 N3 -0.3(3) .
N1 N2 C2 N4 179.3(2) .
C1 N3 C2 N2 0.1(3) .
C1 N3 C2 N4 -179.4(2) .
O2 N4 C2 N2 172.9(2) .
O1 N4 C2 N2 -8.0(3) .
O2 N4 C2 N3 -7.5(3) .
O1 N4 C2 N3 171.6(2) .
